data_4119585
loop_
_publ_author_name
'Richard F. D'Vries'
'Victor A. de la Pe\~na-O'Shea'
'Natalia Snejko'
'Marta Iglesias'
'Enrique Guti\'errez-Puebla'
'M. Angeles Monge'

_publ_contact_author
;
        M.A. Monge Bravo
        Instituto de Ciencia de Materiales
        CSIC
        Campus de Cantoblanco
        28049 MADRID
        Spain
;
_publ_contact_author_email amonge@icmm.csic.es
_publ_contact_author_fax '34 1 372-0623'
_publ_contact_author_phone '34 1 334-9025'
_publ_section_title
;
 H3O2 Bridging Ligand in a Metal-Organic Framework. Insight into the
 Aqua-Hydroxo\\leftarrow\\rightarrowHydroxyl Equilibrium: A Combined
 Experimental and Theoretical Study
;
_journal_name_full 'Journal of the American Chemical Society'
_journal_page_first 5782
_journal_page_last 5792
_journal_paper_doi 10.1021/ja4005046
_journal_volume 135
_journal_year 2013
_chemical_formula_moiety 'C19 H15 N2 O10 S2 Sc'
_chemical_formula_sum 'C19 H15 N2 O10 S2 Sc'
_chemical_formula_weight 540.43
_chemical_name_systematic
; 
 ? 
;
_space_group_IT_number 13
_symmetry_cell_setting monoclinic
_symmetry_space_group_name_Hall '-P 2yc'
_symmetry_space_group_name_H-M 'P 1 2/c 1'
_atom_sites_solution_hydrogens geom
_atom_sites_solution_primary direct
_atom_sites_solution_secondary difmap
_audit_creation_method SHELXL-97
_cell_angle_alpha 90.00
_cell_angle_beta 102.873(2)
_cell_angle_gamma 90.00
_cell_formula_units_Z 4
_cell_length_a 15.1476(16)
_cell_length_b 9.9236(10)
_cell_length_c 14.1593(15)
_cell_measurement_reflns_used 3150
_cell_measurement_temperature 298(2)
_cell_measurement_theta_max 25.65
_cell_measurement_theta_min 2.47
_cell_volume 2074.9(4)
_computing_cell_refinement 'Bruker SMART'
_computing_data_collection 'Bruker SMART'
_computing_data_reduction 'Bruker SAINT'
_computing_molecular_graphics 'Bruker SHELXTL'
_computing_publication_material 'Bruker SHELXTL'
_computing_structure_refinement 'SHELXL-97 (Sheldrick, 1997)'
_computing_structure_solution 'SHELXS-97 (Sheldrick, 1990)'
_diffrn_ambient_temperature 298(2)
_diffrn_measured_fraction_theta_full 0.998
_diffrn_measured_fraction_theta_max 0.998
_diffrn_measurement_device_type 'CCD area detector'
_diffrn_measurement_method 'phi and omega scans'
_diffrn_radiation_monochromator graphite
_diffrn_radiation_source 'fine-focus sealed tube'
_diffrn_radiation_type MoK\a
_diffrn_radiation_wavelength 0.71073
_diffrn_reflns_av_R_equivalents 0.1344
_diffrn_reflns_av_sigmaI/netI 0.1514
_diffrn_reflns_limit_h_max 18
_diffrn_reflns_limit_h_min -18
_diffrn_reflns_limit_k_max 11
_diffrn_reflns_limit_k_min -12
_diffrn_reflns_limit_l_max 17
_diffrn_reflns_limit_l_min -17
_diffrn_reflns_number 16718
_diffrn_reflns_theta_full 26.37
_diffrn_reflns_theta_max 26.37
_diffrn_reflns_theta_min 1.38
_exptl_absorpt_coefficient_mu 0.620
_exptl_absorpt_correction_T_max 0.9510
_exptl_absorpt_correction_T_min 0.8879
_exptl_absorpt_correction_type multi-scan
_exptl_absorpt_process_details SADABS
_exptl_crystal_colour colorless
_exptl_crystal_density_diffrn 1.730
_exptl_crystal_description prism
_exptl_crystal_F_000 1104
_exptl_crystal_size_max 0.12
_exptl_crystal_size_mid 0.08
_exptl_crystal_size_min 0.05
_refine_diff_density_max 0.540
_refine_diff_density_min -0.518
_refine_diff_density_rms 0.112
_refine_ls_extinction_method none
_refine_ls_goodness_of_fit_ref 1.061
_refine_ls_hydrogen_treatment mixed
_refine_ls_matrix_type full
_refine_ls_number_parameters 339
_refine_ls_number_reflns 4242
_refine_ls_number_restraints 0
_refine_ls_restrained_S_all 1.061
_refine_ls_R_factor_all 0.1260
_refine_ls_R_factor_gt 0.0690
_refine_ls_shift/su_max 0.000
_refine_ls_shift/su_mean 0.000
_refine_ls_structure_factor_coef Fsqd
_refine_ls_weighting_details 'calc w=1/[\s^2^(Fo^2^)+(0.0712P)^2^+0.8433P] where P=(Fo^2^+2Fc^2^)/3'
_refine_ls_weighting_scheme calc
_refine_ls_wR_factor_gt 0.1571
_refine_ls_wR_factor_ref 0.2018
_reflns_number_gt 2601
_reflns_number_total 4242
_reflns_threshold_expression >2sigma(I)
_cod_data_source_file ja4005046_si_005.cif
_cod_data_source_block sc70
_cod_database_code 4119585

loop_
_symmetry_equiv_pos_as_xyz
'x, y, z'
'-x, y, -z+1/2'
'-x, -y, -z'
'x, -y, z-1/2'

loop_
_atom_site_label
_atom_site_type_symbol
_atom_site_fract_x
_atom_site_fract_y
_atom_site_fract_z
_atom_site_U_iso_or_equiv
_atom_site_adp_type
_atom_site_occupancy
_atom_site_symmetry_multiplicity
_atom_site_calc_flag
_atom_site_refinement_flags
Sc1 Sc 0.72488(6) 0.22484(11) 0.01091(7) 0.0210(3) Uani 1 1 d .
S2 S 0.64904(9) 0.30412(14) 0.20895(10) 0.0246(4) Uani 1 1 d .
S1 S 0.75871(9) 0.17394(14) -0.22132(10) 0.0238(4) Uani 1 1 d .
N1 N 0.8791(3) 0.1733(5) 0.0739(3) 0.0244(11) Uani 1 1 d .
N2 N 0.8111(3) 0.4243(5) 0.0308(3) 0.0258(11) Uani 1 1 d .
O4 O 0.7185(3) 0.2760(4) 0.1517(3) 0.0294(9) Uani 1 1 d .
O5 O 0.5670(3) 0.2337(4) 0.1717(4) 0.0458(12) Uani 1 1 d .
O6 O 0.6898(3) 0.2865(4) 0.3104(3) 0.0370(11) Uani 1 1 d .
O1 O 0.7598(3) 0.1817(5) -0.1184(3) 0.0450(12) Uani 1 1 d .
O3 O 0.8433(3) 0.2176(5) -0.2396(4) 0.0522(14) Uani 1 1 d .
O2 O 0.7303(3) 0.0436(4) -0.2588(3) 0.0423(12) Uani 1 1 d .
O7 O 0.5821(3) 0.1706(4) -0.0611(3) 0.0509(14) Uani 1 1 d .
O8 O 0.6271(2) 0.3769(4) -0.0480(3) 0.0361(11) Uani 1 1 d .
O1A O 0.7141(3) 0.0205(4) 0.0510(3) 0.0320(10) Uani 1 1 d .
H2A H 0.7237 -0.0152 0.1073 0.050 Uiso 1 1 d .
H1A H 0.6839 -0.0462 0.0270 0.050 Uiso 1 1 d .
O2A O 0.6087(3) 0.8405(5) 0.9478(3) 0.0494(13) Uani 1 1 d .
H3A H 0.6340 0.8489 0.9013 0.050 Uiso 1 1 d .
H4A H 0.5618 0.8720 0.9216 0.073 Uiso 1 1 d .
C18 C 0.6270(3) 0.4800(5) 0.1928(4) 0.0225(12) Uani 1 1 d .
C19 C 0.6933(4) 0.5718(6) 0.2346(4) 0.0263(13) Uani 1 1 d .
C13 C 0.6752(3) 0.2910(6) -0.2761(4) 0.0240(13) Uani 1 1 d .
C14 C 0.5919(4) 0.2451(6) -0.3283(4) 0.0248(13) Uani 1 1 d .
C15 C 0.5254(3) 0.3384(6) -0.3689(4) 0.0243(13) Uani 1 1 d .
C16 C 0.5429(4) 0.4757(6) -0.3589(4) 0.0239(13) Uani 1 1 d .
C17 C 0.5655(4) 0.2914(6) -0.0775(4) 0.0269(13) Uani 1 1 d .
C10 C 0.7781(4) 0.5471(6) 0.0117(4) 0.0323(14) Uani 1 1 d .
H10 H 0.7178 0.5559 -0.0205 0.039 Uiso 1 1 calc R
C9 C 0.8281(4) 0.6632(7) 0.0370(5) 0.0399(16) Uani 1 1 d .
C8 C 0.9170(5) 0.6530(7) 0.0832(5) 0.0424(17) Uani 1 1 d .
C7 C 0.9559(4) 0.5266(7) 0.1026(4) 0.0357(15) Uani 1 1 d .
C11 C 0.9005(3) 0.4126(6) 0.0763(4) 0.0238(13) Uani 1 1 d .
C6 C 1.0476(4) 0.5046(7) 0.1496(5) 0.0474(19) Uani 1 1 d .
H6 H 1.0844 0.5787 0.1704 0.057 Uiso 1 1 calc R
C5 C 1.0833(4) 0.3804(7) 0.1654(5) 0.0448(18) Uani 1 1 d .
H5 H 1.1445 0.3707 0.1943 0.054 Uiso 1 1 calc R
C4 C 1.0299(4) 0.2652(6) 0.1389(4) 0.0324(15) Uani 1 1 d .
C12 C 0.9367(3) 0.2802(6) 0.0965(4) 0.0240(13) Uani 1 1 d .
C3 C 1.0629(4) 0.1347(7) 0.1537(5) 0.0399(18) Uani 1 1 d .
C2 C 1.0067(4) 0.0292(8) 0.1299(6) 0.049(2) Uani 1 1 d .
C1 C 0.9152(4) 0.0522(7) 0.0899(5) 0.0399(17) Uani 1 1 d .
H14 H 0.576(3) 0.145(5) -0.335(3) 0.020(14) Uiso 1 1 d .
H16 H 0.498(3) 0.538(5) -0.384(3) 0.015(13) Uiso 1 1 d .
H2 H 1.026(4) -0.050(6) 0.137(4) 0.036(19) Uiso 1 1 d .
H1 H 0.881(5) -0.019(7) 0.079(5) 0.06(2) Uiso 1 1 d .
H3 H 1.111(4) 0.111(6) 0.177(4) 0.023(16) Uiso 1 1 d .
H9 H 0.807(4) 0.756(6) 0.032(4) 0.040(18) Uiso 1 1 d .
H8 H 0.950(4) 0.738(7) 0.101(5) 0.048(19) Uiso 1 1 d .
H19 H 0.753(4) 0.547(6) 0.270(4) 0.039(17) Uiso 1 1 d .

loop_
_atom_site_aniso_label
_atom_site_aniso_U_11
_atom_site_aniso_U_22
_atom_site_aniso_U_33
_atom_site_aniso_U_23
_atom_site_aniso_U_13
_atom_site_aniso_U_12
Sc1 0.0128(5) 0.0238(6) 0.0232(5) -0.0005(4) -0.0028(4) 0.0014(4)
S2 0.0175(7) 0.0260(8) 0.0286(7) -0.0002(6) 0.0017(6) -0.0008(6)
S1 0.0163(7) 0.0281(8) 0.0245(7) -0.0002(6) -0.0006(5) 0.0025(6)
N1 0.018(2) 0.026(3) 0.026(2) 0.002(2) -0.0012(19) 0.002(2)
N2 0.018(2) 0.025(3) 0.034(3) 0.006(2) 0.003(2) 0.002(2)
O4 0.031(2) 0.030(2) 0.029(2) -0.0036(18) 0.0105(18) 0.0064(18)
O5 0.022(2) 0.030(2) 0.079(3) 0.000(2) 0.000(2) -0.0065(19)
O6 0.048(3) 0.036(3) 0.027(2) 0.0097(19) 0.0084(19) 0.003(2)
O1 0.048(3) 0.058(3) 0.025(2) -0.002(2) 0.000(2) 0.025(2)
O3 0.019(2) 0.050(3) 0.088(4) 0.023(3) 0.011(2) 0.007(2)
O2 0.049(3) 0.026(2) 0.040(2) -0.001(2) -0.015(2) 0.004(2)
O7 0.026(2) 0.029(3) 0.082(4) 0.008(2) -0.023(2) 0.000(2)
O8 0.014(2) 0.031(2) 0.055(3) -0.004(2) -0.0088(18) 0.0011(18)
O1A 0.030(2) 0.027(2) 0.033(2) 0.0048(18) -0.0048(17) -0.0031(18)
O2A 0.037(3) 0.062(3) 0.045(3) -0.019(2) 0.001(2) -0.010(2)
C18 0.019(3) 0.024(3) 0.022(3) -0.005(2) 0.000(2) -0.001(2)
C19 0.017(3) 0.031(3) 0.028(3) 0.000(3) -0.002(2) 0.006(2)
C13 0.014(3) 0.030(3) 0.026(3) -0.003(2) -0.001(2) 0.002(2)
C14 0.020(3) 0.024(3) 0.027(3) -0.001(3) 0.000(2) -0.004(2)
C15 0.014(3) 0.033(3) 0.025(3) 0.002(3) 0.001(2) -0.006(2)
C16 0.014(3) 0.030(3) 0.027(3) 0.003(3) 0.002(2) 0.000(2)
C17 0.018(3) 0.035(4) 0.025(3) -0.001(3) -0.001(2) 0.006(3)
C10 0.020(3) 0.031(4) 0.044(4) 0.008(3) 0.005(3) 0.003(3)
C9 0.037(4) 0.024(4) 0.059(5) -0.001(3) 0.010(3) -0.006(3)
C8 0.038(4) 0.029(4) 0.059(4) -0.007(3) 0.009(3) -0.012(3)
C7 0.024(3) 0.044(4) 0.036(3) -0.005(3) 0.001(3) -0.007(3)
C11 0.015(3) 0.032(3) 0.024(3) 0.000(2) 0.003(2) -0.003(2)
C6 0.027(3) 0.051(5) 0.057(4) -0.008(4) -0.006(3) -0.016(3)
C5 0.018(3) 0.055(5) 0.054(4) -0.002(4) -0.009(3) -0.005(3)
C4 0.018(3) 0.047(4) 0.030(3) 0.006(3) 0.003(2) 0.002(3)
C12 0.014(3) 0.033(3) 0.023(3) -0.002(3) -0.001(2) 0.003(2)
C3 0.017(3) 0.049(5) 0.049(4) 0.002(3) -0.002(3) 0.008(3)
C2 0.029(4) 0.033(4) 0.079(6) 0.005(4) -0.003(3) 0.010(3)
C1 0.023(3) 0.028(4) 0.061(5) 0.003(3) -0.006(3) 0.003(3)

loop_
_atom_type_symbol
_atom_type_description
_atom_type_scat_dispersion_real
_atom_type_scat_dispersion_imag
_atom_type_scat_source
C C 0.0033 0.0016 'International Tables Vol C Tables 4.2.6.8 and 6.1.1.4'
H H 0.0000 0.0000 'International Tables Vol C Tables 4.2.6.8 and 6.1.1.4'
N N 0.0061 0.0033 'International Tables Vol C Tables 4.2.6.8 and 6.1.1.4'
O O 0.0106 0.0060 'International Tables Vol C Tables 4.2.6.8 and 6.1.1.4'
S S 0.1246 0.1234 'International Tables Vol C Tables 4.2.6.8 and 6.1.1.4'
Sc Sc 0.2519 0.3716 'International Tables Vol C Tables 4.2.6.8 and 6.1.1.4'

loop_
_geom_angle_atom_site_label_1
_geom_angle_atom_site_label_2
_geom_angle_atom_site_label_3
_geom_angle
_geom_angle_site_symmetry_1
_geom_angle_site_symmetry_3
O1 Sc1 O4 167.99(17) . .
O1 Sc1 O1A 95.14(17) . .
O4 Sc1 O1A 87.35(15) . .
O1 Sc1 O8 95.29(16) . .
O4 Sc1 O8 91.46(16) . .
O1A Sc1 O8 133.45(15) . .
O1 Sc1 O7 87.61(18) . .
O4 Sc1 O7 104.39(18) . .
O1A Sc1 O7 76.61(15) . .
O8 Sc1 O7 58.69(15) . .
O1 Sc1 N2 92.04(18) . .
O4 Sc1 N2 79.83(16) . .
O1A Sc1 N2 147.73(15) . .
O8 Sc1 N2 76.80(15) . .
O7 Sc1 N2 135.21(16) . .
O1 Sc1 N1 82.09(16) . .
O4 Sc1 N1 86.82(15) . .
O1A Sc1 N1 79.69(15) . .
O8 Sc1 N1 146.74(16) . .
O7 Sc1 N1 153.14(17) . .
N2 Sc1 N1 70.20(16) . .
O1 Sc1 C17 91.14(17) . .
O4 Sc1 C17 99.58(17) . .
O1A Sc1 C17 104.97(18) . .
O8 Sc1 C17 29.66(16) . .
O7 Sc1 C17 29.03(16) . .
N2 Sc1 C17 106.30(18) . .
N1 Sc1 C17 172.16(18) . .
O5 S2 O6 117.1(3) . .
O5 S2 O4 111.7(3) . .
O6 S2 O4 108.7(2) . .
O5 S2 C18 108.1(2) . .
O6 S2 C18 105.8(2) . .
O4 S2 C18 104.4(2) . .
O2 S1 O3 114.5(3) . .
O2 S1 O1 110.8(3) . .
O3 S1 O1 110.7(3) . .
O2 S1 C13 107.8(2) . .
O3 S1 C13 107.7(3) . .
O1 S1 C13 104.6(2) . .
C1 N1 C12 116.7(5) . .
C1 N1 Sc1 126.8(4) . .
C12 N1 Sc1 116.5(3) . .
C10 N2 C11 117.6(5) . .
C10 N2 Sc1 125.2(4) . .
C11 N2 Sc1 116.7(4) . .
S2 O4 Sc1 139.1(2) . .
S1 O1 Sc1 162.3(3) . .
C17 O7 Sc1 89.3(3) . .
C17 O8 Sc1 92.9(3) . .
C19 C18 C16 120.5(5) . 4_566
C19 C18 S2 119.5(4) . .
C16 C18 S2 120.0(4) 4_566 .
C18 C19 C13 119.3(5) . 4_566
C14 C13 C19 120.9(5) . 4_565
C14 C13 S1 119.6(4) . .
C19 C13 S1 119.4(4) 4_565 .
C13 C14 C15 119.2(5) . .
C16 C15 C14 120.4(5) . .
C16 C15 C17 119.5(5) . 2_654
C14 C15 C17 120.1(5) . 2_654
C15 C16 C18 119.7(5) . 4_565
O7 C17 O8 119.0(5) . .
O7 C17 C15 121.7(5) . 2_654
O8 C17 C15 119.3(5) . 2_654
O7 C17 Sc1 61.6(3) . .
O8 C17 Sc1 57.4(3) . .
C15 C17 Sc1 176.4(4) 2_654 .
N2 C10 C9 123.8(5) . .
C8 C9 C10 119.3(6) . .
C9 C8 C7 119.5(6) . .
C8 C7 C11 118.2(5) . .
C8 C7 C6 124.1(6) . .
C11 C7 C6 117.7(6) . .
N2 C11 C7 121.7(5) . .
N2 C11 C12 117.9(5) . .
C7 C11 C12 120.4(5) . .
C5 C6 C7 122.4(6) . .
C6 C5 C4 121.0(6) . .
C3 C4 C5 123.6(6) . .
C3 C4 C12 117.0(6) . .
C5 C4 C12 119.3(6) . .
N1 C12 C4 122.9(5) . .
N1 C12 C11 118.1(5) . .
C4 C12 C11 119.0(5) . .
C2 C3 C4 120.2(6) . .
C3 C2 C1 119.4(7) . .
N1 C1 C2 123.8(7) . .

loop_
_geom_bond_atom_site_label_1
_geom_bond_atom_site_label_2
_geom_bond_distance
_geom_bond_site_symmetry_2
Sc1 O1 2.061(4) .
Sc1 O4 2.081(4) .
Sc1 O1A 2.121(4) .
Sc1 O8 2.148(4) .
Sc1 O7 2.241(4) .
Sc1 N2 2.353(5) .
Sc1 N1 2.364(4) .
Sc1 C17 2.547(5) .
S2 O5 1.420(4) .
S2 O6 1.442(4) .
S2 O4 1.490(4) .
S2 C18 1.782(6) .
S1 O2 1.427(4) .
S1 O3 1.431(4) .
S1 O1 1.456(4) .
S1 C13 1.765(5) .
N1 C1 1.319(8) .
N1 C12 1.365(7) .
N2 C10 1.322(7) .
N2 C11 1.370(6) .
O7 C17 1.236(7) .
O8 C17 1.262(6) .
C18 C19 1.387(7) .
C18 C16 1.392(7) 4_566
C19 C13 1.390(8) 4_566
C13 C14 1.389(7) .
C13 C19 1.390(8) 4_565
C14 C15 1.395(7) .
C15 C16 1.389(8) .
C15 C17 1.491(7) 2_654
C16 C18 1.392(7) 4_565
C17 C15 1.491(7) 2_654
C10 C9 1.381(8) .
C9 C8 1.363(9) .
C8 C7 1.387(9) .
C7 C11 1.408(8) .
C7 C6 1.417(8) .
C11 C12 1.427(8) .
C6 C5 1.345(9) .
C5 C4 1.402(8) .
C4 C3 1.387(9) .
C4 C12 1.414(7) .
C3 C2 1.344(10) .
C2 C1 1.393(8) .
